data_4323403
loop_
_publ_author_name
'Roland A. Fischer'
'Markus M. Schulte'
'Eberhardt Herdtweck'
'Mike R. Mattner'

_publ_contact_author
;
       Dr. Eberhardt Herdtweck
       Anorganisch-chemisches Institut der
       Technischen Universit\"at M\"unchen
       Lichtenbergstrasse 4
       D-85747 Garching bei M\"unchen
;
_publ_contact_author_email herdtwecke@vogon.anorg.chemie.tu-muenchen.de
_publ_contact_author_fax ' 089 289 13473'
_publ_contact_author_phone '089 289 13143'
_publ_section_title
;
 Reactions of Transition Metal Carbonyl Dianions with (Organo)gallium
 Chlorides: Anionic Gallium Complexes of Chromium, Iron, and Manganese.
 Structure of [PPN]2{[(CO)4Fe-Ga(CH3)-Fe(CO)4]}
;
_journal_name_full 'Inorganic Chemistry'
_journal_page_first 2010
_journal_page_last 2017
_journal_paper_doi 10.1021/ic9606183
_journal_volume 36
_journal_year 1997
_chemical_formula_sum 'C81 H63 Fe2 Ga N2 O8 P4'
_chemical_formula_weight 1497.71
_space_group_IT_number 15
_symmetry_cell_setting monoclinic
_symmetry_space_group_name_Hall '-C 2yc'
_symmetry_space_group_name_H-M 'C 1 2/c 1'
_atom_sites_solution_hydrogens geom
_atom_sites_solution_primary direct
_atom_sites_solution_secondary difmap
_cell_angle_alpha 90.00
_cell_angle_beta 127.45(1)
_cell_angle_gamma 90.00
_cell_formula_units_Z 4
_cell_length_a 26.991(3)
_cell_length_b 14.112(2)
_cell_length_c 23.928(3)
_cell_measurement_reflns_used 1720
_cell_measurement_temperature 300(1)
_cell_measurement_theta_max 25.01
_cell_measurement_theta_min 4.18
_cell_volume 7235.5(19)
_computing_cell_refinement 'IPDS (STOE)'
_computing_data_collection 'IPDS (STOE)'
_computing_data_reduction 'IPDS (STOE)'
_computing_molecular_graphics 'PLATON PLUTON (Spek, 1990)'
_computing_publication_material 'PLATON (Spek, 1990)'
_computing_structure_refinement 'SHELXL-93 (Sheldrick, 1993)'
_computing_structure_solution 'SIR-92 (Giacovazzo, 1992)'
_diffrn_ambient_temperature 300(1)
_diffrn_measurement_device 'STOE IPDS image plate'
_diffrn_measurement_method oscillation
_diffrn_radiation_monochromator 'equatorial mounted graphite'
_diffrn_radiation_source 'Enraf-Nonius Mo rotating anode FR591'
_diffrn_radiation_type MoK\a
_diffrn_radiation_wavelength 0.71073
_diffrn_reflns_av_R_equivalents 0.0474
_diffrn_reflns_av_sigmaI/netI 0.0432
_diffrn_reflns_limit_h_max 31
_diffrn_reflns_limit_h_min -31
_diffrn_reflns_limit_k_max 16
_diffrn_reflns_limit_k_min -16
_diffrn_reflns_limit_l_max 28
_diffrn_reflns_limit_l_min -27
_diffrn_reflns_number 20061
_diffrn_reflns_theta_max 25.01
_diffrn_reflns_theta_min 4.18
_diffrn_standards_decay_% 0.0
_exptl_absorpt_coefficient_mu 0.912
_exptl_absorpt_correction_type no
_exptl_crystal_colour yellow
_exptl_crystal_density_diffrn 1.375
_exptl_crystal_description prism
_exptl_crystal_F_000 3080
_exptl_crystal_size_max 0.51
_exptl_crystal_size_mid 0.38
_exptl_crystal_size_min 0.18
_refine_diff_density_max 0.285
_refine_diff_density_min -0.216
_refine_diff_density_rms 0.042
_refine_ls_goodness_of_fit_all 0.959
_refine_ls_goodness_of_fit_obs 1.046
_refine_ls_hydrogen_treatment refall
_refine_ls_matrix_type full
_refine_ls_number_parameters 563
_refine_ls_number_reflns 6171
_refine_ls_number_restraints 0
_refine_ls_restrained_S_all 0.959
_refine_ls_restrained_S_obs 1.046
_refine_ls_R_factor_all 0.0683
_refine_ls_R_factor_obs 0.0377
_refine_ls_shift/esd_max 0.000
_refine_ls_shift/esd_mean 0.000
_refine_ls_structure_factor_coef Fsqd
_refine_ls_weighting_details 'w=1/[\s^2^(Fo^2^)+(0.0586P)^2^+0.0000P] where P=(Fo^2^+2Fc^2^)/3'
_refine_ls_weighting_scheme calc
_refine_ls_wR_factor_all 0.0972
_refine_ls_wR_factor_obs 0.0872
_reflns_number_observed 4343
_reflns_number_total 6171
_reflns_observed_criterion >2sigma(I)
_cod_data_source_file ic9606183.cif
_cod_data_source_block FISJ_3008
_cod_depositor_comments
;
The following automatic conversions were performed:

'_refine_ls_weighting_scheme' value 'calc
w=1/[\s^2^(Fo^2^)+(0.0586P)^2^+0.0000P] where P=(Fo^2^+2Fc^2^)/3' was
changed to 'calc'. New tag '_refine_ls_weighting_details' was
created. The value of the new tag was set to
'w=1/[\s^2^(Fo^2^)+(0.0586P)^2^+0.0000P] where P=(Fo^2^+2Fc^2^)/3'.

Automatic conversion script
Id: cif_fix_values 3143 2015-03-26 13:38:13Z robertas 
;
_cod_original_cell_volume 7236(2)
_cod_original_sg_symbol_H-M 'C 2/c'
_cod_database_code 4323403

loop_
_symmetry_equiv_pos_as_xyz
'x, y, z'
'-x, y, -z+1/2'
'x+1/2, y+1/2, z'
'-x+1/2, y+1/2, -z+1/2'
'-x, -y, -z'
'x, -y, z-1/2'
'-x+1/2, -y+1/2, -z'
'x+1/2, -y+1/2, z-1/2'

loop_
_atom_site_aniso_label
_atom_site_aniso_U_11
_atom_site_aniso_U_22
_atom_site_aniso_U_33
_atom_site_aniso_U_23
_atom_site_aniso_U_13
_atom_site_aniso_U_12
Ga 0.0519(3) 0.0488(3) 0.0869(4) 0.000 0.0411(3) 0.000
C 0.070(3) 0.045(3) 0.246(9) 0.000 0.056(5) 0.000
Fe 0.0598(3) 0.0640(3) 0.0595(3) 0.0076(2) 0.0394(2) 0.0026(2)
C1 0.088(2) 0.104(3) 0.084(3) 0.012(2) 0.061(2) 0.004(2)
O1 0.136(3) 0.197(3) 0.148(3) 0.030(2) 0.118(3) -0.003(2)
C2 0.093(3) 0.109(3) 0.067(2) -0.002(2) 0.054(2) -0.024(2)
O2 0.125(2) 0.193(3) 0.065(2) -0.019(2) 0.052(2) -0.060(2)
C3 0.065(2) 0.071(2) 0.072(2) -0.001(2) 0.046(2) -0.003(2)
O3 0.097(2) 0.076(2) 0.114(2) 0.026(2) 0.066(2) 0.0023(14)
C4 0.057(2) 0.072(2) 0.076(2) 0.005(2) 0.038(2) 0.001(2)
O4 0.091(2) 0.098(2) 0.144(3) -0.005(2) 0.078(2) 0.020(2)
P1 0.0452(4) 0.0485(4) 0.0414(4) -0.0014(3) 0.0246(3) -0.0016(3)
C11 0.0482(14) 0.0489(15) 0.047(2) -0.0035(13) 0.0253(14) 0.0002(12)
C12 0.059(2) 0.062(2) 0.061(2) 0.000(2) 0.034(2) 0.001(2)
C13 0.072(2) 0.088(3) 0.096(3) 0.000(2) 0.058(2) 0.008(2)
C14 0.066(2) 0.081(3) 0.109(3) 0.000(2) 0.051(2) 0.012(2)
C15 0.066(2) 0.074(2) 0.076(3) 0.015(2) 0.028(2) 0.018(2)
C16 0.062(2) 0.071(2) 0.059(2) 0.007(2) 0.034(2) 0.006(2)
C21 0.0494(15) 0.059(2) 0.055(2) -0.0067(14) 0.0318(14) -0.0088(13)
C22 0.067(2) 0.061(2) 0.080(3) -0.010(2) 0.049(2) -0.007(2)
C23 0.095(3) 0.061(3) 0.137(4) -0.025(3) 0.085(3) -0.015(2)
C24 0.101(3) 0.101(4) 0.117(4) -0.058(3) 0.075(3) -0.035(3)
C25 0.120(4) 0.124(4) 0.076(3) -0.046(3) 0.044(3) -0.023(3)
C26 0.101(3) 0.081(3) 0.055(2) -0.015(2) 0.028(2) -0.006(3)
C31 0.0486(15) 0.056(2) 0.0383(15) -0.0039(12) 0.0222(13) -0.0080(13)
C32 0.063(2) 0.059(2) 0.054(2) -0.0021(14) 0.032(2) -0.0071(15)
C33 0.088(2) 0.063(2) 0.070(2) 0.002(2) 0.043(2) -0.019(2)
C34 0.074(2) 0.100(3) 0.067(2) 0.004(2) 0.042(2) -0.028(2)
C35 0.069(2) 0.093(3) 0.071(2) 0.000(2) 0.047(2) -0.009(2)
C36 0.063(2) 0.064(2) 0.056(2) -0.0014(15) 0.037(2) -0.006(2)
N 0.0529(13) 0.0535(13) 0.0456(13) 0.0029(10) 0.0268(11) 0.0008(10)
P2 0.0471(4) 0.0559(4) 0.0426(4) 0.0006(3) 0.0269(3) 0.0058(3)
C41 0.0493(15) 0.059(2) 0.046(2) -0.0020(13) 0.0267(14) 0.0056(13)
C42 0.064(2) 0.092(2) 0.054(2) 0.010(2) 0.036(2) 0.022(2)
C43 0.077(2) 0.101(3) 0.079(3) 0.008(2) 0.054(2) 0.029(2)
C44 0.060(2) 0.101(3) 0.073(3) 0.000(2) 0.028(2) 0.029(2)
C45 0.090(3) 0.150(4) 0.054(2) 0.003(3) 0.021(2) 0.063(3)
C46 0.084(2) 0.120(3) 0.052(2) -0.003(2) 0.032(2) 0.041(2)
C51 0.051(2) 0.065(2) 0.045(2) 0.0080(14) 0.0287(14) 0.0128(14)
C52 0.075(2) 0.082(2) 0.063(2) 0.006(2) 0.046(2) 0.003(2)
C53 0.087(3) 0.111(3) 0.083(3) 0.018(2) 0.061(2) 0.001(2)
C54 0.084(3) 0.128(4) 0.081(3) 0.033(3) 0.063(2) 0.026(3)
C55 0.104(3) 0.122(4) 0.063(2) -0.002(2) 0.060(2) 0.017(3)
C56 0.083(2) 0.078(2) 0.067(2) -0.008(2) 0.050(2) -0.004(2)
C61 0.052(2) 0.063(2) 0.045(2) -0.0067(13) 0.0292(14) -0.0016(13)
C62 0.068(2) 0.061(2) 0.084(2) -0.005(2) 0.051(2) 0.001(2)
C63 0.103(3) 0.059(2) 0.114(3) -0.010(2) 0.078(3) 0.002(2)
C64 0.105(3) 0.063(2) 0.089(3) -0.020(2) 0.063(3) -0.022(2)
C65 0.073(2) 0.084(3) 0.089(3) -0.021(2) 0.052(2) -0.024(2)
C66 0.058(2) 0.075(2) 0.071(2) -0.006(2) 0.038(2) -0.002(2)

loop_
_atom_site_label
_atom_site_type_symbol
_atom_site_fract_x
_atom_site_fract_y
_atom_site_fract_z
_atom_site_U_iso_or_equiv
_atom_site_thermal_displace_type
_atom_site_occupancy
_atom_site_calc_flag
_atom_site_refinement_flags
_atom_site_disorder_group
Ga Ga 0.0000 0.37629(3) 0.2500 0.0633(2) Uani 1 d S .
C C 0.0000 0.2331(3) 0.2500 0.146(3) Uani 1 d S .
H1 H -0.0381 0.2104 0.2075 0.175 Uiso 0.50 calc PR .
H2 H 0.0032 0.2104 0.2899 0.175 Uiso 0.50 calc PR .
H3 H 0.0349 0.2104 0.2526 0.175 Uiso 0.50 calc PR .
Fe Fe 0.09397(2) 0.44131(3) 0.35497(2) 0.05908(14) Uani 1 d . .
C1 C 0.0507(2) 0.4032(3) 0.3827(2) 0.0865(10) Uani 1 d . .
O1 O 0.0244(2) 0.3755(3) 0.4042(2) 0.1402(13) Uani 1 d . .
C2 C 0.1604(2) 0.4739(3) 0.4373(2) 0.0859(11) Uani 1 d . .
O2 O 0.2050(2) 0.4934(3) 0.4933(2) 0.1311(12) Uani 1 d . .
C3 C 0.07922(14) 0.5506(2) 0.3119(2) 0.0666(8) Uani 1 d . .
O3 O 0.07332(12) 0.6236(2) 0.28664(15) 0.0945(8) Uani 1 d . .
C4 C 0.12773(15) 0.3563(2) 0.3348(2) 0.0700(8) Uani 1 d . .
O4 O 0.15176(13) 0.3003(2) 0.3226(2) 0.1073(9) Uani 1 d . .
P1 P 0.28304(3) 0.34270(5) 0.19973(4) 0.0462(2) Uani 1 d . .
C11 C 0.21632(12) 0.4113(2) 0.17541(14) 0.0505(6) Uani 1 d . .
C12 C 0.19310(15) 0.3994(2) 0.2126(2) 0.0619(8) Uani 1 d . .
C13 C 0.1393(2) 0.4452(3) 0.1923(2) 0.0803(10) Uani 1 d . .
C14 C 0.1089(2) 0.5039(3) 0.1355(2) 0.0869(11) Uani 1 d . .
C15 C 0.1313(2) 0.5176(3) 0.0985(2) 0.0820(11) Uani 1 d . .
C16 C 0.18498(15) 0.4714(2) 0.1174(2) 0.0658(8) Uani 1 d . .
C21 C 0.25515(12) 0.2440(2) 0.14111(15) 0.0541(7) Uani 1 d . .
C22 C 0.2759(2) 0.1537(2) 0.1658(2) 0.0667(8) Uani 1 d . .
C23 C 0.2558(2) 0.0791(3) 0.1178(3) 0.0886(13) Uani 1 d . .
C24 C 0.2158(2) 0.0966(4) 0.0472(3) 0.1002(15) Uani 1 d . .
C25 C 0.1960(3) 0.1847(5) 0.0233(3) 0.117(2) Uani 1 d . .
C26 C 0.2155(2) 0.2584(4) 0.0699(2) 0.0921(13) Uani 1 d . .
C31 C 0.33015(12) 0.4100(2) 0.18414(13) 0.0505(6) Uani 1 d . .
C32 C 0.33307(15) 0.5083(2) 0.1867(2) 0.0613(7) Uani 1 d . .
C33 C 0.3761(2) 0.5540(3) 0.1829(2) 0.0767(10) Uani 1 d . .
C34 C 0.4156(2) 0.5035(3) 0.1769(2) 0.0810(11) Uani 1 d . .
C35 C 0.4129(2) 0.4072(3) 0.1733(2) 0.0741(9) Uani 1 d . .
C36 C 0.36972(14) 0.3595(2) 0.1764(2) 0.0602(7) Uani 1 d . .
N N 0.32069(10) 0.3034(2) 0.27715(11) 0.0527(5) Uani 1 d . .
P2 P 0.37345(3) 0.33905(5) 0.35427(4) 0.0488(2) Uani 1 d . .
C41 C 0.44238(12) 0.2684(2) 0.39305(14) 0.0530(7) Uani 1 d . .
C42 C 0.4573(2) 0.2336(3) 0.3518(2) 0.0697(9) Uani 1 d . .
C43 C 0.5103(2) 0.1792(3) 0.3804(2) 0.0816(11) Uani 1 d . .
C44 C 0.5471(2) 0.1579(3) 0.4493(2) 0.0864(11) Uani 1 d . .
C45 C 0.5323(2) 0.1893(4) 0.4915(2) 0.112(2) Uani 1 d . .
C46 C 0.4799(2) 0.2448(3) 0.4633(2) 0.0913(12) Uani 1 d . .
C51 C 0.34862(13) 0.3233(2) 0.40804(15) 0.0545(7) Uani 1 d . .
C52 C 0.3088(2) 0.2487(3) 0.3933(2) 0.0710(9) Uani 1 d . .
C53 C 0.2938(2) 0.2275(3) 0.4371(2) 0.0879(11) Uani 1 d . .
C54 C 0.3180(2) 0.2807(4) 0.4960(2) 0.0895(12) Uani 1 d . .
C55 C 0.3563(2) 0.3551(4) 0.5109(2) 0.0903(13) Uani 1 d . .
C56 C 0.3715(2) 0.3771(3) 0.4666(2) 0.0735(9) Uani 1 d . .
C61 C 0.39474(13) 0.4609(2) 0.35934(14) 0.0535(7) Uani 1 d . .
C62 C 0.3518(2) 0.5311(2) 0.3436(2) 0.0672(8) Uani 1 d . .
C63 C 0.3640(2) 0.6248(3) 0.3415(2) 0.0846(11) Uani 1 d . .
C64 C 0.4195(2) 0.6501(3) 0.3552(2) 0.0834(11) Uani 1 d . .
C65 C 0.4624(2) 0.5828(3) 0.3711(2) 0.0804(10) Uani 1 d . .
C66 C 0.4506(2) 0.4886(3) 0.3741(2) 0.0686(8) Uani 1 d . .
H121 H 0.2125(12) 0.3625(18) 0.2485(15) 0.043(8) Uiso 1 d . .
H131 H 0.1267(19) 0.4409(26) 0.2198(22) 0.108(14) Uiso 1 d . .
H141 H 0.0716(21) 0.5360(30) 0.1199(25) 0.134(16) Uiso 1 d . .
H151 H 0.1114(18) 0.5521(26) 0.0619(21) 0.092(13) Uiso 1 d . .
H161 H 0.2000(12) 0.4787(18) 0.0949(14) 0.049(8) Uiso 1 d . .
H221 H 0.3030(14) 0.1407(19) 0.2135(17) 0.061(9) Uiso 1 d . .
H231 H 0.2692(16) 0.0226(27) 0.1359(19) 0.086(12) Uiso 1 d . .
H241 H 0.2021(20) 0.0415(32) 0.0177(24) 0.124(15) Uiso 1 d . .
H251 H 0.1646(24) 0.2001(33) -0.0278(28) 0.147(18) Uiso 1 d . .
H261 H 0.2057(19) 0.3058(26) 0.0563(21) 0.082(14) Uiso 1 d . .
H321 H 0.3067(12) 0.5415(18) 0.1940(14) 0.052(8) Uiso 1 d . .
H331 H 0.3766(15) 0.6185(25) 0.1844(18) 0.083(11) Uiso 1 d . .
H341 H 0.4480(16) 0.5353(24) 0.1806(18) 0.089(11) Uiso 1 d . .
H351 H 0.4391(17) 0.3698(26) 0.1682(20) 0.102(12) Uiso 1 d . .
H361 H 0.3662(12) 0.2927(19) 0.1732(14) 0.052(8) Uiso 1 d . .
H421 H 0.4316(16) 0.2471(22) 0.3078(19) 0.077(11) Uiso 1 d . .
H431 H 0.5205(18) 0.1600(26) 0.3523(21) 0.104(13) Uiso 1 d . .
H441 H 0.5834(19) 0.1241(26) 0.4731(21) 0.101(12) Uiso 1 d . .
H451 H 0.5541(21) 0.1690(29) 0.5382(24) 0.121(15) Uiso 1 d . .
H461 H 0.4677(16) 0.2589(25) 0.4903(18) 0.092(11) Uiso 1 d . .
H521 H 0.2922(14) 0.2139(21) 0.3514(17) 0.070(9) Uiso 1 d . .
H531 H 0.2679(20) 0.1722(30) 0.4266(22) 0.114(14) Uiso 1 d . .
H541 H 0.3071(17) 0.2617(25) 0.5252(20) 0.098(11) Uiso 1 d . .
H551 H 0.3704(17) 0.3922(27) 0.5455(21) 0.095(13) Uiso 1 d . .
H561 H 0.3930(12) 0.4247(19) 0.4741(14) 0.040(7) Uiso 1 d . .
H621 H 0.3146(13) 0.5111(19) 0.3344(14) 0.059(8) Uiso 1 d . .
H631 H 0.3372(18) 0.6633(27) 0.3303(21) 0.096(14) Uiso 1 d . .
H641 H 0.4246(17) 0.7086(26) 0.3493(19) 0.093(12) Uiso 1 d . .
H651 H 0.5024(17) 0.5986(24) 0.3831(19) 0.091(11) Uiso 1 d . .
H661 H 0.4791(15) 0.4419(22) 0.3878(17) 0.072(10) Uiso 1 d . .

loop_
_atom_type_symbol
_atom_type_description
_atom_type_scat_dispersion_real
_atom_type_scat_dispersion_imag
_atom_type_scat_source
C C 0.0033 0.0016 'International Tables Vol C Tables 4.2.6.8 and 6.1.1.4'
H H 0.0000 0.0000 'International Tables Vol C Tables 4.2.6.8 and 6.1.1.4'
N N 0.0061 0.0033 'International Tables Vol C Tables 4.2.6.8 and 6.1.1.4'
O O 0.0106 0.0060 'International Tables Vol C Tables 4.2.6.8 and 6.1.1.4'
P P 0.1023 0.0942 'International Tables Vol C Tables 4.2.6.8 and 6.1.1.4'
Fe Fe 0.3463 0.8444 'International Tables Vol C Tables 4.2.6.8 and 6.1.1.4'
Ga Ga 0.2307 1.6083 'International Tables Vol C Tables 4.2.6.8 and 6.1.1.4'

loop_
_geom_angle_atom_site_label_1
_geom_angle_atom_site_label_2
_geom_angle_atom_site_label_3
_geom_angle
_geom_angle_site_symmetry_1
_geom_angle_site_symmetry_3
_geom_angle_publ_flag
C Ga Fe 112.324(15) . . ?
C Ga Fe 112.324(15) . 2 ?
Fe Ga Fe 135.35(3) . 2 ?
Ga C H1 109.5 . . ?
Ga C H2 109.5 . . ?
H1 C H2 109.5 . . ?
Ga C H3 109.5 . . ?
H1 C H3 109.5 . . ?
H2 C H3 109.5 . . ?
C2 Fe C1 96.8(2) . . ?
C2 Fe C4 98.2(2) . . ?
C1 Fe C4 118.5(2) . . ?
C2 Fe C3 98.2(2) . . ?
C1 Fe C3 121.9(2) . . ?
C4 Fe C3 114.24(15) . . ?
C2 Fe Ga 171.03(12) . . ?
C1 Fe Ga 75.86(13) . . ?
C4 Fe Ga 81.13(11) . . ?
C3 Fe Ga 90.18(11) . . ?
O1 C1 Fe 176.6(4) . . ?
O2 C2 Fe 178.1(4) . . ?
O3 C3 Fe 175.8(3) . . ?
O4 C4 Fe 178.3(3) . . ?
N P1 C21 108.13(13) . . ?
N P1 C31 113.44(12) . . ?
C21 P1 C31 105.20(12) . . ?
N P1 C11 111.86(12) . . ?
C21 P1 C11 107.71(12) . . ?
C31 P1 C11 110.11(13) . . ?
C12 C11 C16 118.7(3) . . ?
C12 C11 P1 119.0(2) . . ?
C16 C11 P1 122.1(2) . . ?
C11 C12 C13 120.7(3) . . ?
C11 C12 H121 118.8(17) . . ?
C13 C12 H121 120.5(17) . . ?
C14 C13 C12 120.2(4) . . ?
C14 C13 H131 120.1(25) . . ?
C12 C13 H131 119.4(26) . . ?
C15 C14 C13 120.2(4) . . ?
C15 C14 H141 117.4(28) . . ?
C13 C14 H141 122.4(28) . . ?
C14 C15 C16 120.7(4) . . ?
C14 C15 H151 120.1(25) . . ?
C16 C15 H151 119.1(25) . . ?
C15 C16 C11 119.5(3) . . ?
C15 C16 H161 122.5(19) . . ?
C11 C16 H161 118.0(18) . . ?
C26 C21 C22 118.7(3) . . ?
C26 C21 P1 119.9(3) . . ?
C22 C21 P1 121.3(2) . . ?
C21 C22 C23 119.4(4) . . ?
C21 C22 H221 121.6(18) . . ?
C23 C22 H221 119.0(18) . . ?
C24 C23 C22 119.9(5) . . ?
C24 C23 H231 123.8(25) . . ?
C22 C23 H231 116.3(26) . . ?
C25 C24 C23 120.6(4) . . ?
C25 C24 H241 124.3(27) . . ?
C23 C24 H241 115.1(27) . . ?
C24 C25 C26 120.0(5) . . ?
C24 C25 H251 123.2(29) . . ?
C26 C25 H251 116.7(29) . . ?
C21 C26 C25 121.4(5) . . ?
C21 C26 H261 119.8(34) . . ?
C25 C26 H261 118.8(34) . . ?
C36 C31 C32 119.4(3) . . ?
C36 C31 P1 117.1(2) . . ?
C32 C31 P1 123.1(2) . . ?
C33 C32 C31 119.4(3) . . ?
C33 C32 H321 122.4(16) . . ?
C31 C32 H321 118.1(16) . . ?
C34 C33 C32 120.5(3) . . ?
C34 C33 H331 122.3(21) . . ?
C32 C33 H331 117.2(21) . . ?
C33 C34 C35 120.9(3) . . ?
C33 C34 H341 119.0(21) . . ?
C35 C34 H341 119.6(21) . . ?
C34 C35 C36 119.7(4) . . ?
C34 C35 H351 123.1(22) . . ?
C36 C35 H351 117.2(22) . . ?
C35 C36 C31 119.9(3) . . ?
C35 C36 H361 121.7(16) . . ?
C31 C36 H361 118.3(15) . . ?
P1 N P2 137.8(2) . . ?
N P2 C51 109.57(13) . . ?
N P2 C41 110.01(13) . . ?
C51 P2 C41 106.44(13) . . ?
N P2 C61 114.14(12) . . ?
C51 P2 C61 108.39(13) . . ?
C41 P2 C61 107.99(13) . . ?
C42 C41 C46 118.4(3) . . ?
C42 C41 P2 119.7(2) . . ?
C46 C41 P2 121.9(2) . . ?
C41 C42 C43 120.9(3) . . ?
C41 C42 H421 115.6(21) . . ?
C43 C42 H421 123.5(22) . . ?
C44 C43 C42 120.1(3) . . ?
C44 C43 H431 120.7(25) . . ?
C42 C43 H431 119.1(25) . . ?
C43 C44 C45 120.3(3) . . ?
C43 C44 H441 126.5(24) . . ?
C45 C44 H441 113.2(24) . . ?
C44 C45 C46 119.7(4) . . ?
C44 C45 H451 121.9(25) . . ?
C46 C45 H451 118.1(26) . . ?
C41 C46 C45 120.6(4) . . ?
C41 C46 H461 120.0(23) . . ?
C45 C46 H461 118.9(23) . . ?
C56 C51 C52 118.7(3) . . ?
C56 C51 P2 122.2(3) . . ?
C52 C51 P2 118.8(2) . . ?
C53 C52 C51 121.1(4) . . ?
C53 C52 H521 121.9(19) . . ?
C51 C52 H521 117.1(18) . . ?
C54 C53 C52 119.5(4) . . ?
C54 C53 H531 121.8(24) . . ?
C52 C53 H531 118.6(25) . . ?
C55 C54 C53 120.6(4) . . ?
C55 C54 H541 123.4(23) . . ?
C53 C54 H541 116.0(23) . . ?
C54 C55 C56 120.1(4) . . ?
C54 C55 H551 123.6(26) . . ?
C56 C55 H551 116.1(26) . . ?
C51 C56 C55 120.0(4) . . ?
C51 C56 H561 119.4(19) . . ?
C55 C56 H561 120.5(19) . . ?
C66 C61 C62 118.0(3) . . ?
C66 C61 P2 122.9(2) . . ?
C62 C61 P2 119.0(2) . . ?
C63 C62 C61 121.2(3) . . ?
C63 C62 H621 122.1(17) . . ?
C61 C62 H621 116.7(17) . . ?
C62 C63 C64 119.5(4) . . ?
C62 C63 H631 118.4(28) . . ?
C64 C63 H631 122.1(28) . . ?
C65 C64 C63 120.3(4) . . ?
C65 C64 H641 121.4(25) . . ?
C63 C64 H641 118.0(25) . . ?
C64 C65 C66 120.3(3) . . ?
C64 C65 H651 122.2(21) . . ?
C66 C65 H651 117.4(21) . . ?
C65 C66 C61 120.6(3) . . ?
C65 C66 H661 123.2(20) . . ?
C61 C66 H661 116.1(20) . . ?

loop_
_geom_bond_atom_site_label_1
_geom_bond_atom_site_label_2
_geom_bond_distance
_geom_bond_site_symmetry_2
_geom_bond_publ_flag
Ga C 2.021(5) . ?
Ga Fe 2.4158(6) . ?
Ga Fe 2.4159(6) 2 ?
C H1 0.96 . ?
C H2 0.96 . ?
C H3 0.96 . ?
Fe C2 1.736(4) . ?
Fe C1 1.742(4) . ?
Fe C4 1.743(4) . ?
Fe C3 1.761(4) . ?
C1 O1 1.170(4) . ?
C2 O2 1.165(4) . ?
C3 O3 1.155(4) . ?
C4 O4 1.167(4) . ?
P1 N 1.576(2) . ?
P1 C21 1.786(3) . ?
P1 C31 1.798(3) . ?
P1 C11 1.801(3) . ?
C11 C12 1.375(4) . ?
C11 C16 1.391(4) . ?
C12 C13 1.381(4) . ?
C12 H121 0.86(3) . ?
C13 C14 1.360(5) . ?
C13 H131 0.91(4) . ?
C14 C15 1.357(5) . ?
C14 H141 0.95(4) . ?
C15 C16 1.391(5) . ?
C15 H151 0.85(4) . ?
C16 H161 0.85(3) . ?
C21 C26 1.368(5) . ?
C21 C22 1.373(4) . ?
C22 C23 1.401(5) . ?
C22 H221 0.93(3) . ?
C23 C24 1.364(6) . ?
C23 H231 0.87(4) . ?
C24 C25 1.336(7) . ?
C24 H241 0.96(5) . ?
C25 C26 1.375(6) . ?
C25 H251 1.00(5) . ?
C26 H261 0.72(3) . ?
C31 C36 1.386(4) . ?
C31 C32 1.390(4) . ?
C32 C33 1.379(4) . ?
C32 H321 0.95(3) . ?
C33 C34 1.359(5) . ?
C33 H331 0.91(3) . ?
C34 C35 1.362(5) . ?
C34 H341 0.94(3) . ?
C35 C36 1.385(4) . ?
C35 H351 0.95(4) . ?
C36 H361 0.95(3) . ?
N P2 1.578(2) . ?
P2 C51 1.789(3) . ?
P2 C41 1.794(3) . ?
P2 C61 1.794(3) . ?
C41 C42 1.364(4) . ?
C41 C46 1.376(4) . ?
C42 C43 1.382(4) . ?
C42 H421 0.86(3) . ?
C43 C44 1.343(5) . ?
C43 H431 0.91(4) . ?
C44 C45 1.367(5) . ?
C44 H441 0.91(4) . ?
C45 C46 1.381(5) . ?
C45 H451 0.94(4) . ?
C46 H461 0.91(3) . ?
C51 C56 1.366(4) . ?
C51 C52 1.387(4) . ?
C52 C53 1.366(5) . ?
C52 H521 0.95(3) . ?
C53 C54 1.362(6) . ?
C53 H531 0.97(4) . ?
C54 C55 1.359(6) . ?
C54 H541 0.95(4) . ?
C55 C56 1.388(5) . ?
C55 H551 0.85(4) . ?
C56 H561 0.83(2) . ?
C61 C66 1.380(4) . ?
C61 C62 1.390(4) . ?
C62 C63 1.371(5) . ?
C62 H621 0.93(3) . ?
C63 C64 1.373(5) . ?
C63 H631 0.81(4) . ?
C64 C65 1.360(5) . ?
C64 H641 0.86(3) . ?
C65 C66 1.379(5) . ?
C65 H651 0.96(3) . ?
C66 H661 0.91(3) . ?
